data_4063839
loop_
_publ_author_name
'Nied, Dominik'
'O\~na-Burgos, Pascual'
'Klopper, Wim'
'Breher, Frank'

_publ_section_title
;
 Tuning the Gap: Electronic Properties and Radical-Type Reactivities of
 Heteronuclear [1.1.1]Propellanes of Heavier Group 14 Elements
;
_journal_issue 6
_journal_name_full Organometallics
_journal_page_first 1419
_journal_paper_doi 10.1021/om100977z
_journal_volume 30
_journal_year 2011
_chemical_formula_moiety 'C54 H66 Ge2 Si3'
_chemical_formula_sum 'C54 H66 Ge2 Si3'
_chemical_formula_weight 944.52
_chemical_name_systematic
;
Ge2Si3Mes6
;
_space_group_IT_number 61
_symmetry_cell_setting orthorhombic
_symmetry_space_group_name_Hall '-P 2ac 2ab'
_symmetry_space_group_name_H-M 'P b c a'
_atom_sites_solution_hydrogens geom
_atom_sites_solution_primary direct
_atom_sites_solution_secondary difmap
_audit_creation_method SHELXL-97
_cell_angle_alpha 90.00
_cell_angle_beta 90.00
_cell_angle_gamma 90.00
_cell_formula_units_Z 8
_cell_length_a 8.4970(17)
_cell_length_b 26.976(5)
_cell_length_c 41.646(8)
_cell_measurement_reflns_used 65167
_cell_measurement_temperature 200(2)
_cell_measurement_theta_max 26.00
_cell_measurement_theta_min 3.84
_cell_volume 9546(3)
_computing_cell_refinement 'CrysAlis Red'
_computing_data_collection 'CrysAlis CCD'
_computing_data_reduction 'CrysAlis Red'
_computing_molecular_graphics 'Ortep 32'
_computing_publication_material 'Bruker SHELXTL'
_computing_structure_refinement 'Bruker SHELXTL'
_computing_structure_solution 'Bruker SHELXTL'
_diffrn_ambient_temperature 200(2)
_diffrn_measured_fraction_theta_full 0.996
_diffrn_measured_fraction_theta_max 0.996
_diffrn_measurement_device_type 'Stoe Stadi with CCD'
_diffrn_measurement_method 'omega scans'
_diffrn_radiation_monochromator graphite
_diffrn_radiation_source 'fine-focus sealed tube'
_diffrn_radiation_type MoK\a
_diffrn_radiation_wavelength 0.71073
_diffrn_reflns_av_R_equivalents 0.0767
_diffrn_reflns_av_sigmaI/netI 0.0466
_diffrn_reflns_limit_h_max 7
_diffrn_reflns_limit_h_min -10
_diffrn_reflns_limit_k_max 32
_diffrn_reflns_limit_k_min -33
_diffrn_reflns_limit_l_max 51
_diffrn_reflns_limit_l_min -49
_diffrn_reflns_number 65167
_diffrn_reflns_theta_full 26.00
_diffrn_reflns_theta_max 26.00
_diffrn_reflns_theta_min 3.84
_exptl_absorpt_coefficient_mu 1.370
_exptl_absorpt_correction_type none
_exptl_crystal_colour orange
_exptl_crystal_density_diffrn 1.314
_exptl_crystal_density_method 'not measured'
_exptl_crystal_description 'irregular shaped crystal'
_exptl_crystal_F_000 3968
_exptl_crystal_size_max 0.50
_exptl_crystal_size_mid 0.25
_exptl_crystal_size_min 0.20
_refine_diff_density_max 0.734
_refine_diff_density_min -0.568
_refine_diff_density_rms 0.084
_refine_ls_extinction_method none
_refine_ls_goodness_of_fit_ref 1.130
_refine_ls_hydrogen_treatment constr
_refine_ls_matrix_type full
_refine_ls_number_parameters 550
_refine_ls_number_reflns 9368
_refine_ls_number_restraints 0
_refine_ls_restrained_S_all 1.130
_refine_ls_R_factor_all 0.0804
_refine_ls_R_factor_gt 0.0617
_refine_ls_shift/su_max 0.001
_refine_ls_shift/su_mean 0.000
_refine_ls_structure_factor_coef Fsqd
_refine_ls_weighting_details 'calc w=1/[\s^2^(Fo^2^)+(0.0617P)^2^+12.5289P] where P=(Fo^2^+2Fc^2^)/3'
_refine_ls_weighting_scheme calc
_refine_ls_wR_factor_gt 0.1314
_refine_ls_wR_factor_ref 0.1417
_reflns_number_gt 7589
_reflns_number_total 9368
_reflns_threshold_expression >2sigma(I)
_cod_data_source_file om100977z_si_002.cif
_cod_data_source_block compound_1
_cod_original_sg_symbol_H-M Pbca
_cod_database_code 4063839

loop_
_symmetry_equiv_pos_as_xyz
'x, y, z'
'-x+1/2, -y, z+1/2'
'-x, y+1/2, -z+1/2'
'x+1/2, -y+1/2, -z'
'-x, -y, -z'
'x-1/2, y, -z-1/2'
'x, -y-1/2, z-1/2'
'-x-1/2, y-1/2, z'

loop_
_atom_site_label
_atom_site_type_symbol
_atom_site_fract_x
_atom_site_fract_y
_atom_site_fract_z
_atom_site_U_iso_or_equiv
_atom_site_adp_type
_atom_site_occupancy
_atom_site_symmetry_multiplicity
_atom_site_calc_flag
_atom_site_refinement_flags
Ge1 Ge 0.43547(5) 0.396915(15) 0.607994(10) 0.02693(12) Uani 1 1 d .
Si1 Si 0.51790(13) 0.38038(4) 0.66252(3) 0.0267(2) Uani 1 1 d .
Ge2 Ge 0.72856(5) 0.361138(15) 0.625378(10) 0.02744(13) Uani 1 1 d .
Si2 Si 0.68410(13) 0.43789(4) 0.59702(3) 0.0282(3) Uani 1 1 d .
Si3 Si 0.54041(12) 0.31884(4) 0.59064(3) 0.0249(2) Uani 1 1 d .
C100 C 0.4282(5) 0.32536(14) 0.68423(9) 0.0268(8) Uani 1 1 d .
C101 C 0.2708(5) 0.32939(16) 0.69459(10) 0.0328(9) Uani 1 1 d .
C102 C 0.1968(6) 0.28899(16) 0.70908(11) 0.0386(10) Uani 1 1 d .
H10A H 0.0905 0.2923 0.7159 0.046 Uiso 1 1 calc R
C103 C 0.2730(6) 0.24449(17) 0.71385(11) 0.0414(11) Uani 1 1 d .
C104 C 0.4271(6) 0.24150(15) 0.70455(10) 0.0362(10) Uani 1 1 d .
H10B H 0.4818 0.2113 0.7081 0.043 Uiso 1 1 calc R
C105 C 0.5072(5) 0.28041(15) 0.69023(10) 0.0320(9) Uani 1 1 d .
C106 C 0.1753(5) 0.37566(16) 0.68961(12) 0.0393(10) Uani 1 1 d .
H10C H 0.0783 0.3736 0.7022 0.059 Uiso 1 1 calc R
H10D H 0.1490 0.3790 0.6668 0.059 Uiso 1 1 calc R
H10E H 0.2365 0.4045 0.6965 0.059 Uiso 1 1 calc R
C107 C 0.1879(7) 0.20067(19) 0.72779(14) 0.0641(16) Uani 1 1 d .
H10F H 0.1957 0.1726 0.7130 0.096 Uiso 1 1 calc R
H10G H 0.0769 0.2091 0.7311 0.096 Uiso 1 1 calc R
H10H H 0.2357 0.1917 0.7484 0.096 Uiso 1 1 calc R
C108 C 0.6760(5) 0.27087(15) 0.68202(11) 0.0371(10) Uani 1 1 d .
H10I H 0.7374 0.3012 0.6855 0.056 Uiso 1 1 calc R
H10J H 0.6840 0.2609 0.6595 0.056 Uiso 1 1 calc R
H10K H 0.7170 0.2443 0.6957 0.056 Uiso 1 1 calc R
C200 C 0.5342(5) 0.43603(14) 0.69032(10) 0.0272(9) Uani 1 1 d .
C201 C 0.4514(5) 0.48089(14) 0.68577(10) 0.0290(9) Uani 1 1 d .
C202 C 0.4741(5) 0.51955(15) 0.70731(11) 0.0357(10) Uani 1 1 d .
H20A H 0.4191 0.5497 0.7038 0.043 Uiso 1 1 calc R
C203 C 0.5716(5) 0.51629(16) 0.73330(11) 0.0379(10) Uani 1 1 d .
C204 C 0.6506(5) 0.47203(16) 0.73802(11) 0.0379(10) Uani 1 1 d .
H20B H 0.7188 0.4688 0.7560 0.046 Uiso 1 1 calc R
C205 C 0.6330(5) 0.43235(15) 0.71736(10) 0.0322(9) Uani 1 1 d .
C206 C 0.3396(5) 0.49058(16) 0.65876(11) 0.0373(10) Uani 1 1 d .
H20C H 0.2708 0.5184 0.6644 0.056 Uiso 1 1 calc R
H20D H 0.2756 0.4610 0.6549 0.056 Uiso 1 1 calc R
H20E H 0.3991 0.4987 0.6393 0.056 Uiso 1 1 calc R
C207 C 0.5952(7) 0.55995(18) 0.75555(14) 0.0563(14) Uani 1 1 d .
H20F H 0.5032 0.5818 0.7544 0.084 Uiso 1 1 calc R
H20G H 0.6893 0.5784 0.7490 0.084 Uiso 1 1 calc R
H20H H 0.6085 0.5480 0.7776 0.084 Uiso 1 1 calc R
C208 C 0.7254(5) 0.38576(16) 0.72433(11) 0.0386(11) Uani 1 1 d .
H20I H 0.8021 0.3924 0.7414 0.058 Uiso 1 1 calc R
H20J H 0.7807 0.3752 0.7049 0.058 Uiso 1 1 calc R
H20K H 0.6533 0.3595 0.7313 0.058 Uiso 1 1 calc R
C300 C 0.7154(5) 0.49866(15) 0.61922(10) 0.0307(9) Uani 1 1 d .
C301 C 0.6325(5) 0.54066(15) 0.60799(11) 0.0339(10) Uani 1 1 d .
C302 C 0.6373(6) 0.58460(16) 0.62543(12) 0.0409(11) Uani 1 1 d .
H30A H 0.5811 0.6125 0.6175 0.049 Uiso 1 1 calc R
C303 C 0.7195(6) 0.58950(17) 0.65349(12) 0.0410(11) Uani 1 1 d .
C304 C 0.8051(5) 0.54933(17) 0.66323(11) 0.0417(11) Uani 1 1 d .
H30B H 0.8674 0.5524 0.6821 0.050 Uiso 1 1 calc R
C305 C 0.8063(5) 0.50421(16) 0.64713(11) 0.0339(10) Uani 1 1 d .
C306 C 0.5363(6) 0.53945(17) 0.57796(12) 0.0478(13) Uani 1 1 d .
H30C H 0.4912 0.5723 0.5740 0.072 Uiso 1 1 calc R
H30D H 0.4513 0.5152 0.5803 0.072 Uiso 1 1 calc R
H30E H 0.6033 0.5300 0.5598 0.072 Uiso 1 1 calc R
C307 C 0.7143(7) 0.63619(19) 0.67300(15) 0.0630(16) Uani 1 1 d .
H30F H 0.8114 0.6392 0.6855 0.095 Uiso 1 1 calc R
H30G H 0.6237 0.6351 0.6876 0.095 Uiso 1 1 calc R
H30H H 0.7043 0.6648 0.6586 0.095 Uiso 1 1 calc R
C308 C 0.9075(5) 0.46361(17) 0.66069(11) 0.0414(11) Uani 1 1 d .
H30I H 0.9527 0.4745 0.6812 0.062 Uiso 1 1 calc R
H30J H 0.9924 0.4560 0.6456 0.062 Uiso 1 1 calc R
H30K H 0.8433 0.4339 0.6642 0.062 Uiso 1 1 calc R
C400 C 0.7623(5) 0.44065(14) 0.55439(10) 0.0315(9) Uani 1 1 d .
C401 C 0.6697(5) 0.43860(15) 0.52614(10) 0.0349(10) Uani 1 1 d .
C402 C 0.7425(6) 0.43661(17) 0.49641(12) 0.0446(12) Uani 1 1 d .
H40A H 0.6787 0.4361 0.4777 0.053 Uiso 1 1 calc R
C403 C 0.9033(7) 0.43534(17) 0.49290(12) 0.0499(13) Uani 1 1 d .
C404 C 0.9932(6) 0.43882(17) 0.52028(13) 0.0462(12) Uani 1 1 d .
H40B H 1.1045 0.4394 0.5183 0.055 Uiso 1 1 calc R
C405 C 0.9269(5) 0.44153(16) 0.55073(12) 0.0401(11) Uani 1 1 d .
C406 C 0.4939(5) 0.43888(16) 0.52620(11) 0.0387(11) Uani 1 1 d .
H40C H 0.4549 0.4183 0.5085 0.058 Uiso 1 1 calc R
H40D H 0.4559 0.4729 0.5235 0.058 Uiso 1 1 calc R
H40E H 0.4554 0.4256 0.5466 0.058 Uiso 1 1 calc R
C407 C 0.9788(8) 0.4291(2) 0.46039(14) 0.0725(19) Uani 1 1 d .
H40F H 0.9035 0.4384 0.4436 0.109 Uiso 1 1 calc R
H40G H 1.0101 0.3944 0.4575 0.109 Uiso 1 1 calc R
H40H H 1.0719 0.4504 0.4589 0.109 Uiso 1 1 calc R
C408 C 1.0350(5) 0.4452(2) 0.57885(13) 0.0489(13) Uani 1 1 d .
H40I H 1.1435 0.4492 0.5713 0.073 Uiso 1 1 calc R
H40J H 1.0270 0.4150 0.5918 0.073 Uiso 1 1 calc R
H40K H 1.0056 0.4740 0.5920 0.073 Uiso 1 1 calc R
C500 C 0.5853(4) 0.31396(13) 0.54630(9) 0.0244(8) Uani 1 1 d .
C501 C 0.4561(5) 0.31315(14) 0.52502(10) 0.0282(9) Uani 1 1 d .
C502 C 0.4807(5) 0.31296(15) 0.49211(10) 0.0334(10) Uani 1 1 d .
H50A H 0.3921 0.3125 0.4782 0.040 Uiso 1 1 calc R
C503 C 0.6288(5) 0.31342(15) 0.47893(10) 0.0341(10) Uani 1 1 d .
C504 C 0.7546(5) 0.31176(15) 0.49985(10) 0.0338(10) Uani 1 1 d .
H50B H 0.8580 0.3098 0.4913 0.041 Uiso 1 1 calc R
C505 C 0.7362(5) 0.31279(14) 0.53278(10) 0.0277(9) Uani 1 1 d .
C506 C 0.2884(5) 0.31400(17) 0.53651(11) 0.0357(10) Uani 1 1 d .
H50C H 0.2174 0.3107 0.5181 0.054 Uiso 1 1 calc R
H50D H 0.2675 0.3454 0.5475 0.054 Uiso 1 1 calc R
H50E H 0.2709 0.2864 0.5514 0.054 Uiso 1 1 calc R
C507 C 0.6528(6) 0.31616(19) 0.44328(11) 0.0463(12) Uani 1 1 d .
H50F H 0.5834 0.2922 0.4326 0.069 Uiso 1 1 calc R
H50G H 0.7626 0.3084 0.4382 0.069 Uiso 1 1 calc R
H50H H 0.6279 0.3497 0.4357 0.069 Uiso 1 1 calc R
C508 C 0.8864(5) 0.31255(16) 0.55214(11) 0.0353(10) Uani 1 1 d .
H50I H 0.9477 0.2829 0.5469 0.053 Uiso 1 1 calc R
H50J H 0.8608 0.3125 0.5751 0.053 Uiso 1 1 calc R
H50K H 0.9482 0.3422 0.5470 0.053 Uiso 1 1 calc R
C600 C 0.4511(5) 0.25925(14) 0.60643(9) 0.0254(8) Uani 1 1 d .
C601 C 0.2982(5) 0.25470(15) 0.61956(10) 0.0290(9) Uani 1 1 d .
C602 C 0.2497(5) 0.20943(17) 0.63240(10) 0.0366(10) Uani 1 1 d .
H60A H 0.1483 0.2073 0.6419 0.044 Uiso 1 1 calc R
C603 C 0.3431(6) 0.16796(17) 0.63181(11) 0.0419(11) Uani 1 1 d .
C604 C 0.4883(6) 0.17161(16) 0.61764(11) 0.0409(11) Uani 1 1 d .
H60B H 0.5521 0.1428 0.6161 0.049 Uiso 1 1 calc R
C605 C 0.5448(5) 0.21597(15) 0.60553(10) 0.0310(9) Uani 1 1 d .
C607 C 0.1791(5) 0.29564(16) 0.61957(10) 0.0333(10) Uani 1 1 d .
H60C H 0.0887 0.2860 0.6328 0.050 Uiso 1 1 calc R
H60D H 0.1440 0.3019 0.5975 0.050 Uiso 1 1 calc R
H60E H 0.2267 0.3258 0.6284 0.050 Uiso 1 1 calc R
C608 C 0.2896(7) 0.11963(19) 0.64588(16) 0.0623(16) Uani 1 1 d .
H60F H 0.1855 0.1239 0.6556 0.093 Uiso 1 1 calc R
H60G H 0.3647 0.1089 0.6623 0.093 Uiso 1 1 calc R
H60H H 0.2837 0.0946 0.6289 0.093 Uiso 1 1 calc R
C609 C 0.7068(5) 0.21615(17) 0.59134(12) 0.0435(11) Uani 1 1 d .
H60I H 0.7510 0.1826 0.5923 0.065 Uiso 1 1 calc R
H60J H 0.7740 0.2389 0.6035 0.065 Uiso 1 1 calc R
H60K H 0.7013 0.2270 0.5689 0.065 Uiso 1 1 calc R

loop_
_atom_site_aniso_label
_atom_site_aniso_U_11
_atom_site_aniso_U_22
_atom_site_aniso_U_33
_atom_site_aniso_U_23
_atom_site_aniso_U_13
_atom_site_aniso_U_12
Ge1 0.0252(2) 0.0265(2) 0.0291(2) 0.00130(18) -0.00206(18) 0.00200(17)
Si1 0.0280(6) 0.0253(5) 0.0268(6) 0.0001(4) -0.0014(5) 0.0028(4)
Ge2 0.0250(2) 0.0268(2) 0.0305(2) 0.00143(18) -0.00216(18) 0.00111(17)
Si2 0.0273(6) 0.0254(5) 0.0318(6) 0.0040(5) -0.0038(5) -0.0015(4)
Si3 0.0231(5) 0.0262(5) 0.0256(6) 0.0003(4) 0.0010(4) -0.0007(4)
C100 0.034(2) 0.0262(19) 0.021(2) -0.0012(16) -0.0025(17) 0.0003(17)
C101 0.036(2) 0.034(2) 0.028(2) -0.0029(18) 0.0013(18) 0.0034(18)
C102 0.042(3) 0.041(2) 0.033(2) -0.002(2) 0.009(2) -0.005(2)
C103 0.062(3) 0.034(2) 0.029(2) 0.0008(19) 0.005(2) -0.004(2)
C104 0.050(3) 0.028(2) 0.030(2) 0.0028(18) -0.002(2) 0.001(2)
C105 0.040(2) 0.029(2) 0.027(2) -0.0021(17) -0.0047(19) 0.0062(19)
C106 0.034(2) 0.038(2) 0.045(3) 0.002(2) 0.006(2) 0.005(2)
C107 0.087(4) 0.043(3) 0.062(4) 0.008(3) 0.018(3) -0.013(3)
C108 0.041(3) 0.028(2) 0.042(3) 0.0053(19) -0.005(2) 0.0104(19)
C200 0.027(2) 0.025(2) 0.029(2) 0.0005(16) 0.0026(17) 0.0026(16)
C201 0.026(2) 0.029(2) 0.032(2) 0.0020(17) 0.0063(17) 0.0006(17)
C202 0.038(2) 0.028(2) 0.041(3) -0.0068(19) 0.007(2) -0.0004(18)
C203 0.041(3) 0.035(2) 0.038(2) -0.010(2) 0.009(2) -0.006(2)
C204 0.041(3) 0.042(3) 0.031(2) -0.0062(19) -0.003(2) -0.002(2)
C205 0.032(2) 0.035(2) 0.029(2) 0.0002(18) 0.0015(18) 0.0012(18)
C206 0.033(2) 0.030(2) 0.048(3) 0.001(2) -0.002(2) 0.0045(19)
C207 0.061(3) 0.050(3) 0.059(3) -0.022(3) -0.001(3) -0.002(3)
C208 0.046(3) 0.038(2) 0.032(2) -0.0027(19) -0.010(2) 0.006(2)
C300 0.027(2) 0.029(2) 0.036(2) 0.0008(18) -0.0027(18) -0.0026(17)
C301 0.034(2) 0.023(2) 0.045(3) 0.0020(19) 0.003(2) -0.0047(17)
C302 0.043(3) 0.029(2) 0.051(3) 0.003(2) 0.009(2) 0.000(2)
C303 0.042(3) 0.033(2) 0.048(3) -0.006(2) 0.008(2) -0.011(2)
C304 0.037(3) 0.048(3) 0.041(3) -0.012(2) 0.000(2) -0.017(2)
C305 0.025(2) 0.037(2) 0.040(2) 0.0050(19) 0.0002(18) -0.0099(18)
C306 0.061(3) 0.030(2) 0.052(3) 0.003(2) -0.013(3) 0.010(2)
C307 0.081(4) 0.042(3) 0.066(4) -0.022(3) 0.006(3) -0.006(3)
C308 0.033(2) 0.049(3) 0.042(3) 0.003(2) -0.009(2) -0.005(2)
C400 0.034(2) 0.0236(19) 0.037(2) 0.0067(17) 0.0049(19) 0.0007(17)
C401 0.047(3) 0.027(2) 0.031(2) 0.0051(18) 0.000(2) 0.0003(19)
C402 0.065(3) 0.034(2) 0.035(3) 0.005(2) -0.001(2) 0.002(2)
C403 0.074(4) 0.032(2) 0.044(3) 0.004(2) 0.019(3) -0.003(2)
C404 0.044(3) 0.040(3) 0.055(3) 0.006(2) 0.017(2) 0.000(2)
C405 0.038(2) 0.030(2) 0.052(3) 0.005(2) 0.010(2) -0.0003(19)
C406 0.047(3) 0.032(2) 0.037(3) 0.0049(19) -0.010(2) -0.002(2)
C407 0.103(5) 0.058(4) 0.057(4) -0.001(3) 0.037(4) -0.007(3)
C408 0.027(2) 0.060(3) 0.060(3) 0.012(3) 0.000(2) -0.007(2)
C500 0.026(2) 0.0212(18) 0.026(2) -0.0005(15) 0.0035(16) 0.0038(15)
C501 0.027(2) 0.028(2) 0.029(2) -0.0017(17) 0.0013(17) -0.0022(17)
C502 0.037(2) 0.033(2) 0.030(2) 0.0005(18) -0.0023(19) 0.0000(19)
C503 0.042(2) 0.031(2) 0.029(2) 0.0007(18) 0.005(2) 0.0031(19)
C504 0.034(2) 0.029(2) 0.038(2) 0.0010(18) 0.011(2) 0.0028(18)
C505 0.029(2) 0.0247(19) 0.030(2) -0.0003(16) 0.0038(17) 0.0019(16)
C506 0.022(2) 0.051(3) 0.034(2) -0.003(2) 0.0000(18) -0.0043(19)
C507 0.056(3) 0.052(3) 0.031(2) 0.004(2) 0.007(2) 0.007(2)
C508 0.024(2) 0.039(2) 0.043(3) 0.002(2) 0.0050(19) 0.0033(18)
C600 0.027(2) 0.029(2) 0.021(2) -0.0002(16) -0.0055(16) -0.0034(16)
C601 0.026(2) 0.036(2) 0.026(2) -0.0007(17) -0.0027(17) -0.0048(17)
C602 0.038(2) 0.042(2) 0.030(2) 0.0051(19) -0.0030(19) -0.015(2)
C603 0.046(3) 0.039(3) 0.041(3) 0.011(2) -0.011(2) -0.012(2)
C604 0.047(3) 0.031(2) 0.045(3) 0.002(2) -0.011(2) 0.001(2)
C605 0.032(2) 0.030(2) 0.031(2) -0.0011(18) -0.0011(18) 0.0026(17)
C607 0.025(2) 0.044(2) 0.031(2) -0.0018(19) 0.0035(18) -0.0047(19)
C608 0.063(4) 0.044(3) 0.080(4) 0.027(3) -0.005(3) -0.013(3)
C609 0.040(3) 0.035(2) 0.056(3) 0.009(2) 0.008(2) 0.014(2)

loop_
_atom_type_symbol
_atom_type_description
_atom_type_scat_dispersion_real
_atom_type_scat_dispersion_imag
_atom_type_scat_source
C C 0.0033 0.0016 'International Tables Vol C Tables 4.2.6.8 and 6.1.1.4'
H H 0.0000 0.0000 'International Tables Vol C Tables 4.2.6.8 and 6.1.1.4'
Si Si 0.0817 0.0704 'International Tables Vol C Tables 4.2.6.8 and 6.1.1.4'
Ge Ge 0.1547 1.8001 'International Tables Vol C Tables 4.2.6.8 and 6.1.1.4'

loop_
_geom_angle_atom_site_label_1
_geom_angle_atom_site_label_2
_geom_angle_atom_site_label_3
_geom_angle
Si3 Ge1 Si1 90.76(4)
Si3 Ge1 Si2 91.12(4)
Si1 Ge1 Si2 90.49(4)
Si3 Ge1 Ge2 55.81(3)
Si1 Ge1 Ge2 55.20(3)
Si2 Ge1 Ge2 54.89(3)
C100 Si1 C200 110.90(17)
C100 Si1 Ge1 118.39(13)
C200 Si1 Ge1 116.58(13)
C100 Si1 Ge2 115.69(13)
C200 Si1 Ge2 120.28(13)
Ge1 Si1 Ge2 69.75(4)
Si2 Ge2 Si1 90.74(4)
Si2 Ge2 Si3 90.49(4)
Si1 Ge2 Si3 89.69(4)
Si2 Ge2 Ge1 55.38(3)
Si1 Ge2 Ge1 55.06(3)
Si3 Ge2 Ge1 54.42(3)
C400 Si2 C300 111.85(18)
C400 Si2 Ge2 115.90(13)
C300 Si2 Ge2 118.70(14)
C400 Si2 Ge1 119.92(14)
C300 Si2 Ge1 115.02(14)
Ge2 Si2 Ge1 69.73(3)
C500 Si3 C600 111.14(17)
C500 Si3 Ge1 115.49(12)
C600 Si3 Ge1 119.43(13)
C500 Si3 Ge2 118.67(13)
C600 Si3 Ge2 116.97(12)
Ge1 Si3 Ge2 69.77(3)
C105 C100 C101 117.7(4)
C105 C100 Si1 124.5(3)
C101 C100 Si1 117.8(3)
C102 C101 C100 120.0(4)
C102 C101 C106 117.7(4)
C100 C101 C106 122.3(4)
C103 C102 C101 122.0(4)
C103 C102 H10A 119.0
C101 C102 H10A 119.0
C104 C103 C102 117.4(4)
C104 C103 C107 121.6(5)
C102 C103 C107 121.0(5)
C103 C104 C105 123.2(4)
C103 C104 H10B 118.4
C105 C104 H10B 118.4
C104 C105 C100 119.6(4)
C104 C105 C108 116.0(4)
C100 C105 C108 124.3(4)
C101 C106 H10C 109.5
C101 C106 H10D 109.5
H10C C106 H10D 109.5
C101 C106 H10E 109.5
H10C C106 H10E 109.5
H10D C106 H10E 109.5
C103 C107 H10F 109.5
C103 C107 H10G 109.5
H10F C107 H10G 109.5
C103 C107 H10H 109.5
H10F C107 H10H 109.5
H10G C107 H10H 109.5
C105 C108 H10I 109.5
C105 C108 H10J 109.5
H10I C108 H10J 109.5
C105 C108 H10K 109.5
H10I C108 H10K 109.5
H10J C108 H10K 109.5
C205 C200 C201 117.7(4)
C205 C200 Si1 118.4(3)
C201 C200 Si1 123.9(3)
C202 C201 C200 119.2(4)
C202 C201 C206 116.3(4)
C200 C201 C206 124.6(4)
C203 C202 C201 123.2(4)
C203 C202 H20A 118.4
C201 C202 H20A 118.4
C202 C203 C204 117.5(4)
C202 C203 C207 121.1(4)
C204 C203 C207 121.4(4)
C205 C204 C203 121.9(4)
C205 C204 H20B 119.1
C203 C204 H20B 119.1
C204 C205 C200 120.5(4)
C204 C205 C208 118.0(4)
C200 C205 C208 121.5(4)
C201 C206 H20C 109.5
C201 C206 H20D 109.5
H20C C206 H20D 109.5
C201 C206 H20E 109.5
H20C C206 H20E 109.5
H20D C206 H20E 109.5
C203 C207 H20F 109.5
C203 C207 H20G 109.5
H20F C207 H20G 109.5
C203 C207 H20H 109.5
H20F C207 H20H 109.5
H20G C207 H20H 109.5
C205 C208 H20I 109.5
C205 C208 H20J 109.5
H20I C208 H20J 109.5
C205 C208 H20K 109.5
H20I C208 H20K 109.5
H20J C208 H20K 109.5
C305 C300 C301 117.6(4)
C305 C300 Si2 124.9(3)
C301 C300 Si2 117.4(3)
C302 C301 C300 119.7(4)
C302 C301 C306 118.1(4)
C300 C301 C306 122.1(4)
C303 C302 C301 122.9(4)
C303 C302 H30A 118.5
C301 C302 H30A 118.5
C304 C303 C302 116.7(4)
C304 C303 C307 121.4(5)
C302 C303 C307 121.9(5)
C303 C304 C305 123.7(4)
C303 C304 H30B 118.1
C305 C304 H30B 118.1
C304 C305 C300 119.3(4)
C304 C305 C308 117.4(4)
C300 C305 C308 123.3(4)
C301 C306 H30C 109.5
C301 C306 H30D 109.5
H30C C306 H30D 109.5
C301 C306 H30E 109.5
H30C C306 H30E 109.5
H30D C306 H30E 109.5
C303 C307 H30F 109.5
C303 C307 H30G 109.5
H30F C307 H30G 109.5
C303 C307 H30H 109.5
H30F C307 H30H 109.5
H30G C307 H30H 109.5
C305 C308 H30I 109.5
C305 C308 H30J 109.5
H30I C308 H30J 109.5
C305 C308 H30K 109.5
H30I C308 H30K 109.5
H30J C308 H30K 109.5
C405 C400 C401 117.6(4)
C405 C400 Si2 116.7(3)
C401 C400 Si2 125.5(3)
C402 C401 C400 119.7(4)
C402 C401 C406 116.6(4)
C400 C401 C406 123.6(4)
C403 C402 C401 122.7(5)
C403 C402 H40A 118.7
C401 C402 H40A 118.7
C402 C403 C404 117.5(5)
C402 C403 C407 121.4(6)
C404 C403 C407 121.1(5)
C403 C404 C405 122.4(5)
C403 C404 H40B 118.8
C405 C404 H40B 118.8
C404 C405 C400 120.0(5)
C404 C405 C408 118.1(4)
C400 C405 C408 121.9(4)
C401 C406 H40C 109.5
C401 C406 H40D 109.5
H40C C406 H40D 109.5
C401 C406 H40E 109.5
H40C C406 H40E 109.5
H40D C406 H40E 109.5
C403 C407 H40F 109.5
C403 C407 H40G 109.5
H40F C407 H40G 109.5
C403 C407 H40H 109.5
H40F C407 H40H 109.5
H40G C407 H40H 109.5
C405 C408 H40I 109.5
C405 C408 H40J 109.5
H40I C408 H40J 109.5
C405 C408 H40K 109.5
H40I C408 H40K 109.5
H40J C408 H40K 109.5
C505 C500 C501 117.3(4)
C505 C500 Si3 125.4(3)
C501 C500 Si3 117.3(3)
C502 C501 C500 120.3(4)
C502 C501 C506 117.2(4)
C500 C501 C506 122.5(4)
C503 C502 C501 122.2(4)
C503 C502 H50A 118.9
C501 C502 H50A 118.9
C502 C503 C504 117.2(4)
C502 C503 C507 121.3(4)
C504 C503 C507 121.4(4)
C503 C504 C505 122.6(4)
C503 C504 H50B 118.7
C505 C504 H50B 118.7
C504 C505 C500 120.2(4)
C504 C505 C508 115.8(4)
C500 C505 C508 124.0(4)
C501 C506 H50C 109.5
C501 C506 H50D 109.5
H50C C506 H50D 109.5
C501 C506 H50E 109.5
H50C C506 H50E 109.5
H50D C506 H50E 109.5
C503 C507 H50F 109.5
C503 C507 H50G 109.5
H50F C507 H50G 109.5
C503 C507 H50H 109.5
H50F C507 H50H 109.5
H50G C507 H50H 109.5
C505 C508 H50I 109.5
C505 C508 H50J 109.5
H50I C508 H50J 109.5
C505 C508 H50K 109.5
H50I C508 H50K 109.5
H50J C508 H50K 109.5
C605 C600 C601 117.1(4)
C605 C600 Si3 117.8(3)
C601 C600 Si3 125.1(3)
C602 C601 C600 119.7(4)
C602 C601 C607 116.5(4)
C600 C601 C607 123.8(4)
C603 C602 C601 122.4(4)
C603 C602 H60A 118.8
C601 C602 H60A 118.8
C604 C603 C602 118.0(4)
C604 C603 C608 120.2(5)
C602 C603 C608 121.8(5)
C603 C604 C605 122.1(4)
C603 C604 H60B 119.0
C605 C604 H60B 119.0
C604 C605 C600 120.6(4)
C604 C605 C609 117.7(4)
C600 C605 C609 121.7(4)
C601 C607 H60C 109.5
C601 C607 H60D 109.5
H60C C607 H60D 109.5
C601 C607 H60E 109.5
H60C C607 H60E 109.5
H60D C607 H60E 109.5
C603 C608 H60F 109.5
C603 C608 H60G 109.5
H60F C608 H60G 109.5
C603 C608 H60H 109.5
H60F C608 H60H 109.5
H60G C608 H60H 109.5
C605 C609 H60I 109.5
C605 C609 H60J 109.5
H60I C609 H60J 109.5
C605 C609 H60K 109.5
H60I C609 H60K 109.5
H60J C609 H60K 109.5

loop_
_geom_bond_atom_site_label_1
_geom_bond_atom_site_label_2
_geom_bond_distance
Ge1 Si3 2.3987(12)
Ge1 Si1 2.4179(13)
Ge1 Si2 2.4277(13)
Ge1 Ge2 2.7672(7)
Si1 C100 1.898(4)
Si1 C200 1.901(4)
Si1 Ge2 2.4219(12)
Ge2 Si2 2.4132(12)
Ge2 Si3 2.4394(12)
Si2 C400 1.897(4)
Si2 C300 1.901(4)
Si3 C500 1.890(4)
Si3 C600 1.895(4)
C100 C105 1.408(5)
C100 C101 1.409(6)
C101 C102 1.396(6)
C101 C106 1.503(6)
C102 C103 1.378(6)
C102 H10A 0.9500
C103 C104 1.368(7)
C103 C107 1.502(6)
C104 C105 1.386(6)
C104 H10B 0.9500
C105 C108 1.497(6)
C106 H10C 0.9800
C106 H10D 0.9800
C106 H10E 0.9800
C107 H10F 0.9800
C107 H10G 0.9800
C107 H10H 0.9800
C108 H10I 0.9800
C108 H10J 0.9800
C108 H10K 0.9800
C200 C205 1.408(6)
C200 C201 1.413(5)
C201 C202 1.389(6)
C201 C206 1.495(6)
C202 C203 1.366(6)
C202 H20A 0.9500
C203 C204 1.384(6)
C203 C207 1.512(6)
C204 C205 1.381(6)
C204 H20B 0.9500
C205 C208 1.510(6)
C206 H20C 0.9800
C206 H20D 0.9800
C206 H20E 0.9800
C207 H20F 0.9800
C207 H20G 0.9800
C207 H20H 0.9800
C208 H20I 0.9800
C208 H20J 0.9800
C208 H20K 0.9800
C300 C305 1.404(6)
C300 C301 1.414(6)
C301 C302 1.391(6)
C301 C306 1.495(6)
C302 C303 1.368(7)
C302 H30A 0.9500
C303 C304 1.367(7)
C303 C307 1.499(6)
C304 C305 1.390(6)
C304 H30B 0.9500
C305 C308 1.503(6)
C306 H30C 0.9800
C306 H30D 0.9800
C306 H30E 0.9800
C307 H30F 0.9800
C307 H30G 0.9800
C307 H30H 0.9800
C308 H30I 0.9800
C308 H30J 0.9800
C308 H30K 0.9800
C400 C405 1.407(6)
C400 C401 1.416(6)
C401 C402 1.385(6)
C401 C406 1.494(6)
C402 C403 1.375(7)
C402 H40A 0.9500
C403 C404 1.375(7)
C403 C407 1.508(7)
C404 C405 1.389(7)
C404 H40B 0.9500
C405 C408 1.491(7)
C406 H40C 0.9800
C406 H40D 0.9800
C406 H40E 0.9800
C407 H40F 0.9800
C407 H40G 0.9800
C407 H40H 0.9800
C408 H40I 0.9800
C408 H40J 0.9800
C408 H40K 0.9800
C500 C505 1.401(5)
C500 C501 1.411(5)
C501 C502 1.387(6)
C501 C506 1.504(5)
C502 C503 1.373(6)
C502 H50A 0.9500
C503 C504 1.380(6)
C503 C507 1.501(6)
C504 C505 1.380(6)
C504 H50B 0.9500
C505 C508 1.510(6)
C506 H50C 0.9800
C506 H50D 0.9800
C506 H50E 0.9800
C507 H50F 0.9800
C507 H50G 0.9800
C507 H50H 0.9800
C508 H50I 0.9800
C508 H50J 0.9800
C508 H50K 0.9800
C600 C605 1.414(5)
C600 C601 1.415(5)
C601 C602 1.395(6)
C601 C607 1.498(6)
C602 C603 1.372(7)
C602 H60A 0.9500
C603 C604 1.371(7)
C603 C608 1.500(6)
C604 C605 1.385(6)
C604 H60B 0.9500
C605 C609 1.498(6)
C607 H60C 0.9800
C607 H60D 0.9800
C607 H60E 0.9800
C608 H60F 0.9800
C608 H60G 0.9800
C608 H60H 0.9800
C609 H60I 0.9800
C609 H60J 0.9800
C609 H60K 0.9800

loop_
_geom_torsion_atom_site_label_1
_geom_torsion_atom_site_label_2
_geom_torsion_atom_site_label_3
_geom_torsion_atom_site_label_4
_geom_torsion
Si3 Ge1 Si1 C100 -62.94(15)
Si2 Ge1 Si1 C100 -154.07(15)
Ge2 Ge1 Si1 C100 -109.02(15)
Si3 Ge1 Si1 C200 160.69(14)
Si2 Ge1 Si1 C200 69.56(15)
Ge2 Ge1 Si1 C200 114.61(15)
Si3 Ge1 Si1 Ge2 46.08(3)
Si2 Ge1 Si1 Ge2 -45.05(4)
C100 Si1 Ge2 Si2 158.04(14)
C200 Si1 Ge2 Si2 -64.29(15)
Ge1 Si1 Ge2 Si2 45.40(4)
C100 Si1 Ge2 Si3 67.55(14)
C200 Si1 Ge2 Si3 -154.78(15)
Ge1 Si1 Ge2 Si3 -45.09(3)
C100 Si1 Ge2 Ge1 112.64(14)
C200 Si1 Ge2 Ge1 -109.69(15)
Si3 Ge1 Ge2 Si2 120.44(5)
Si1 Ge1 Ge2 Si2 -120.10(5)
Si3 Ge1 Ge2 Si1 -119.46(5)
Si2 Ge1 Ge2 Si1 120.10(5)
Si1 Ge1 Ge2 Si3 119.46(5)
Si2 Ge1 Ge2 Si3 -120.44(5)
Si1 Ge2 Si2 C400 -159.49(16)
Si3 Ge2 Si2 C400 -69.79(16)
Ge1 Ge2 Si2 C400 -114.32(16)
Si1 Ge2 Si2 C300 63.00(16)
Si3 Ge2 Si2 C300 152.70(15)
Ge1 Ge2 Si2 C300 108.17(16)
Si1 Ge2 Si2 Ge1 -45.17(4)
Si3 Ge2 Si2 Ge1 44.53(3)
Si3 Ge1 Si2 C400 63.44(15)
Si1 Ge1 Si2 C400 154.21(15)
Ge2 Ge1 Si2 C400 108.94(15)
Si3 Ge1 Si2 C300 -158.61(15)
Si1 Ge1 Si2 C300 -67.84(15)
Ge2 Ge1 Si2 C300 -113.11(15)
Si3 Ge1 Si2 Ge2 -45.50(4)
Si1 Ge1 Si2 Ge2 45.27(4)
Si1 Ge1 Si3 C500 -158.65(14)
Si2 Ge1 Si3 C500 -68.14(14)
Ge2 Ge1 Si3 C500 -113.00(14)
Si1 Ge1 Si3 C600 64.66(14)
Si2 Ge1 Si3 C600 155.17(14)
Ge2 Ge1 Si3 C600 110.31(14)
Si1 Ge1 Si3 Ge2 -45.65(3)
Si2 Ge1 Si3 Ge2 44.86(4)
Si2 Ge2 Si3 C500 63.54(14)
Si1 Ge2 Si3 C500 154.28(14)
Ge1 Ge2 Si3 C500 108.74(14)
Si2 Ge2 Si3 C600 -158.78(15)
Si1 Ge2 Si3 C600 -68.04(15)
Ge1 Ge2 Si3 C600 -113.58(15)
Si2 Ge2 Si3 Ge1 -45.20(4)
Si1 Ge2 Si3 Ge1 45.54(3)
C200 Si1 C100 C105 -115.8(3)
Ge1 Si1 C100 C105 105.5(3)
Ge2 Si1 C100 C105 25.7(4)
C200 Si1 C100 C101 65.4(4)
Ge1 Si1 C100 C101 -73.3(3)
Ge2 Si1 C100 C101 -153.1(3)
C105 C100 C101 C102 -2.5(6)
Si1 C100 C101 C102 176.5(3)
C105 C100 C101 C106 179.7(4)
Si1 C100 C101 C106 -1.4(5)
C100 C101 C102 C103 0.2(7)
C106 C101 C102 C103 178.1(4)
C101 C102 C103 C104 1.7(7)
C101 C102 C103 C107 -176.5(5)
C102 C103 C104 C105 -1.3(7)
C107 C103 C104 C105 176.9(4)
C103 C104 C105 C100 -1.0(7)
C103 C104 C105 C108 179.2(4)
C101 C100 C105 C104 2.9(6)
Si1 C100 C105 C104 -176.0(3)
C101 C100 C105 C108 -177.4(4)
Si1 C100 C105 C108 3.8(6)
C100 Si1 C200 C205 63.5(4)
Ge1 Si1 C200 C205 -157.0(3)
Ge2 Si1 C200 C205 -76.0(3)
C100 Si1 C200 C201 -115.6(3)
Ge1 Si1 C200 C201 23.9(4)
Ge2 Si1 C200 C201 104.9(3)
C205 C200 C201 C202 1.9(6)
Si1 C200 C201 C202 -179.0(3)
C205 C200 C201 C206 -178.8(4)
Si1 C200 C201 C206 0.4(6)
C200 C201 C202 C203 -1.1(6)
C206 C201 C202 C203 179.6(4)
C201 C202 C203 C204 0.0(7)
C201 C202 C203 C207 178.4(4)
C202 C203 C204 C205 0.2(7)
C207 C203 C204 C205 -178.3(4)
C203 C204 C205 C200 0.8(7)
C203 C204 C205 C208 179.4(4)
C201 C200 C205 C204 -1.8(6)
Si1 C200 C205 C204 179.0(3)
C201 C200 C205 C208 179.6(4)
Si1 C200 C205 C208 0.4(5)
C400 Si2 C300 C305 -118.7(4)
Ge2 Si2 C300 C305 20.4(4)
Ge1 Si2 C300 C305 100.0(4)
C400 Si2 C300 C301 65.8(4)
Ge2 Si2 C300 C301 -155.1(3)
Ge1 Si2 C300 C301 -75.5(3)
C305 C300 C301 C302 -3.0(6)
Si2 C300 C301 C302 172.9(3)
C305 C300 C301 C306 178.0(4)
Si2 C300 C301 C306 -6.1(6)
C300 C301 C302 C303 -0.1(7)
C306 C301 C302 C303 178.9(4)
C301 C302 C303 C304 3.2(7)
C301 C302 C303 C307 -175.8(5)
C302 C303 C304 C305 -3.1(7)
C307 C303 C304 C305 175.9(5)
C303 C304 C305 C300 0.0(7)
C303 C304 C305 C308 179.5(4)
C301 C300 C305 C304 3.0(6)
Si2 C300 C305 C304 -172.5(3)
C301 C300 C305 C308 -176.4(4)
Si2 C300 C305 C308 8.0(6)
C300 Si2 C400 C405 71.1(4)
Ge2 Si2 C400 C405 -69.2(3)
Ge1 Si2 C400 C405 -149.7(3)
C300 Si2 C400 C401 -113.3(4)
Ge2 Si2 C400 C401 106.3(3)
Ge1 Si2 C400 C401 25.8(4)
C405 C400 C401 C402 1.2(6)
Si2 C400 C401 C402 -174.4(3)
C405 C400 C401 C406 -178.2(4)
Si2 C400 C401 C406 6.2(6)
C400 C401 C402 C403 1.6(7)
C406 C401 C402 C403 -178.9(4)
C401 C402 C403 C404 -3.5(7)
C401 C402 C403 C407 175.0(4)
C402 C403 C404 C405 2.6(7)
C407 C403 C404 C405 -175.9(5)
C403 C404 C405 C400 0.1(7)
C403 C404 C405 C408 -180.0(4)
C401 C400 C405 C404 -2.0(6)
Si2 C400 C405 C404 173.9(3)
C401 C400 C405 C408 178.1(4)
Si2 C400 C405 C408 -6.0(6)
C600 Si3 C500 C505 -111.5(3)
Ge1 Si3 C500 C505 108.4(3)
Ge2 Si3 C500 C505 28.5(4)
C600 Si3 C500 C501 70.9(3)
Ge1 Si3 C500 C501 -69.3(3)
Ge2 Si3 C500 C501 -149.2(3)
C505 C500 C501 C502 -2.2(6)
Si3 C500 C501 C502 175.7(3)
C505 C500 C501 C506 179.7(4)
Si3 C500 C501 C506 -2.4(5)
C500 C501 C502 C503 0.1(6)
C506 C501 C502 C503 178.4(4)
C501 C502 C503 C504 2.9(6)
C501 C502 C503 C507 -176.4(4)
C502 C503 C504 C505 -4.1(6)
C507 C503 C504 C505 175.3(4)
C503 C504 C505 C500 2.1(6)
C503 C504 C505 C508 -177.9(4)
C501 C500 C505 C504 1.1(6)
Si3 C500 C505 C504 -176.6(3)
C501 C500 C505 C508 -178.9(4)
Si3 C500 C505 C508 3.4(6)
C500 Si3 C600 C605 63.8(3)
Ge1 Si3 C600 C605 -157.8(3)
Ge2 Si3 C600 C605 -76.9(3)
C500 Si3 C600 C601 -117.2(3)
Ge1 Si3 C600 C601 21.2(4)
Ge2 Si3 C600 C601 102.0(3)
C605 C600 C601 C602 3.3(6)
Si3 C600 C601 C602 -175.6(3)
C605 C600 C601 C607 -174.2(4)
Si3 C600 C601 C607 6.8(6)
C600 C601 C602 C603 -2.4(6)
C607 C601 C602 C603 175.3(4)
C601 C602 C603 C604 -0.8(7)
C601 C602 C603 C608 179.7(5)
C602 C603 C604 C605 3.2(7)
C608 C603 C604 C605 -177.3(5)
C603 C604 C605 C600 -2.2(7)
C603 C604 C605 C609 178.4(4)
C601 C600 C605 C604 -1.1(6)
Si3 C600 C605 C604 177.9(3)
C601 C600 C605 C609 178.3(4)
Si3 C600 C605 C609 -2.6(5)
